data_9011057
loop_
_publ_author_name
'Kasper, J. S.'
'Richards, S. M.'

_publ_section_title
;
 The crystal structures of new forms of silicon and germanium
;
_journal_name_full 'Acta Crystallographica'
_journal_page_first 752
_journal_page_last 755
_journal_paper_doi 10.1107/S0365110X64001840
_journal_volume 17
_journal_year 1964
_chemical_compound_source Synthetic
_chemical_formula_sum Ge
_chemical_name_mineral Germanium
_space_group_IT_number 96
_symmetry_space_group_name_Hall 'P 4nw 2abw'
_symmetry_space_group_name_H-M 'P 43 21 2'
_cell_angle_alpha 90
_cell_angle_beta 90
_cell_angle_gamma 90
_cell_length_a 5.93
_cell_length_b 5.93
_cell_length_c 6.98
_cell_formula_units_Z 12
_cell_volume 245.451
_database_code_amcsd 0009283
_exptl_crystal_density_diffrn 5.895
_cod_database_code 9011057

loop_
_space_group_symop_operation_xyz
x,y,z
y,x,-z
1/2-y,1/2+x,3/4+z
1/2-x,1/2+y,3/4-z
-x,-y,1/2+z
-y,-x,1/2-z
1/2+y,1/2-x,1/4+z
1/2+x,1/2-y,1/4-z

loop_
_atom_site_label
_atom_site_fract_x
_atom_site_fract_y
_atom_site_fract_z
_atom_site_U_iso_or_equiv
Ge1 0.09120 0.09120 0.00000 0.05712
Ge2 0.17300 0.37840 0.24860 0.01456

loop_
_cod_related_entry_id
_cod_related_entry_database
_cod_related_entry_code
1 AMCSD 0009283
